data_1507583
loop_
_publ_author_name
'Yeh, Ming-Chang P'
'Fang, Cheng-Wei'
'Lin, Hsin-Hui'

_publ_section_title
;
 Facile Synthesis of Azaspirocycles via Iron Trichloride-Promoted
 Cyclization/Chlorination of Cyclic 8-Aryl-5-aza-5-tosyl-2-en-7-yn-1-ols.
;
_journal_issue 7
_journal_name_full 'Organic letters'
_journal_page_first 1830
_journal_page_last 1833
_journal_paper_doi 10.1021/ol300434m
_journal_volume 14
_journal_year 2012
_chemical_formula_moiety 'C18 H21 Cl'
_chemical_formula_sum 'C18 H21 Cl'
_chemical_formula_weight 272.80
_chemical_name_systematic
;
 ?
;
_space_group_IT_number 15
_symmetry_cell_setting monoclinic
_symmetry_space_group_name_Hall '-C 2yc'
_symmetry_space_group_name_H-M 'C 1 2/c 1'
_atom_sites_solution_hydrogens geom
_atom_sites_solution_primary direct
_atom_sites_solution_secondary difmap
_audit_creation_method SHELXL-97
_cell_angle_alpha 90.00
_cell_angle_beta 101.0880(10)
_cell_angle_gamma 90.00
_cell_formula_units_Z 8
_cell_length_a 9.9234(4)
_cell_length_b 13.8004(5)
_cell_length_c 22.4554(10)
_cell_measurement_reflns_used 7514
_cell_measurement_temperature 293(2)
_cell_measurement_theta_max 25.028
_cell_measurement_theta_min 2.037
_cell_volume 3017.8(2)
_computing_cell_refinement 'HKL Scalepack (Otwinowski & Minor 1997)'
_computing_data_collection 'Collect (Nonius BV, 1997-2000)'
_computing_data_reduction 'HKL Denzo and Scalepack'
_computing_molecular_graphics 'Ortep-3 for Windows (Farrugia, 1997)'
_computing_publication_material 'WinGX publication routines (Farrugia, 1999)'
_computing_structure_refinement 'SHELXL-97 (Sheldrick, 1997)'
_computing_structure_solution 'SHELXS-86 (Sheldrick, 1986)'
_diffrn_ambient_temperature 293(2)
_diffrn_detector_area_resol_mean 9
_diffrn_measured_fraction_theta_full 0.988
_diffrn_measured_fraction_theta_max 0.988
_diffrn_measurement_device_type KappaCCD
_diffrn_measurement_method 'CCD rotation images, thick slices'
_diffrn_radiation_monochromator graphite
_diffrn_radiation_source 'fine-focus sealed tube'
_diffrn_radiation_type MoK\a
_diffrn_radiation_wavelength 0.71073
_diffrn_reflns_av_R_equivalents 0.0753
_diffrn_reflns_av_sigmaI/netI 0.0720
_diffrn_reflns_limit_h_max 11
_diffrn_reflns_limit_h_min -7
_diffrn_reflns_limit_k_max 16
_diffrn_reflns_limit_k_min -16
_diffrn_reflns_limit_l_max 26
_diffrn_reflns_limit_l_min -26
_diffrn_reflns_number 7150
_diffrn_reflns_theta_full 25.05
_diffrn_reflns_theta_max 25.05
_diffrn_reflns_theta_min 2.56
_exptl_absorpt_coefficient_mu 0.238
_exptl_absorpt_correction_T_max 1.089
_exptl_absorpt_correction_T_min 0.8401
_exptl_absorpt_correction_type multi-scan
_exptl_absorpt_process_details
;
 ?
;
_exptl_crystal_colour colorless
_exptl_crystal_density_diffrn 1.201
_exptl_crystal_density_method 'not measured'
_exptl_crystal_description prism
_exptl_crystal_F_000 1168
_exptl_crystal_size_max 0.38
_exptl_crystal_size_mid 0.16
_exptl_crystal_size_min 0.09
_refine_diff_density_max 0.207
_refine_diff_density_min -0.282
_refine_diff_density_rms 0.086
_refine_ls_extinction_method none
_refine_ls_goodness_of_fit_ref 1.046
_refine_ls_hydrogen_treatment constr
_refine_ls_matrix_type full
_refine_ls_number_parameters 172
_refine_ls_number_reflns 2650
_refine_ls_number_restraints 0
_refine_ls_restrained_S_all 1.046
_refine_ls_R_factor_all 0.1143
_refine_ls_R_factor_gt 0.0561
_refine_ls_shift/su_max 0.000
_refine_ls_shift/su_mean 0.000
_refine_ls_structure_factor_coef Fsqd
_refine_ls_weighting_details 'calc w=1/[\s^2^(Fo^2^)+(0.0982P)^2^+0.0000P] where P=(Fo^2^+2Fc^2^)/3'
_refine_ls_weighting_scheme calc
_refine_ls_wR_factor_gt 0.1466
_refine_ls_wR_factor_ref 0.1865
_reflns_number_gt 1550
_reflns_number_total 2650
_reflns_threshold_expression >2sigma(I)
_cod_data_source_file ol300434m_si_006.cif
_cod_data_source_block 11940
_cod_original_sg_symbol_H-M 'C 2/c'
_cod_database_code 1507583

loop_
_symmetry_equiv_pos_as_xyz
'x, y, z'
'-x, y, -z+1/2'
'x+1/2, y+1/2, z'
'-x+1/2, y+1/2, -z+1/2'
'-x, -y, -z'
'x, -y, z-1/2'
'-x+1/2, -y+1/2, -z'
'x+1/2, -y+1/2, z-1/2'

loop_
_atom_site_label
_atom_site_type_symbol
_atom_site_fract_x
_atom_site_fract_y
_atom_site_fract_z
_atom_site_U_iso_or_equiv
_atom_site_adp_type
_atom_site_occupancy
_atom_site_symmetry_multiplicity
_atom_site_calc_flag
_atom_site_refinement_flags
Cl1 Cl -0.02422(8) 0.32966(7) 0.08112(5) 0.0828(4) Uani 1 1 d .
C1 C 0.1549(3) 0.3076(2) 0.09997(15) 0.0525(8) Uani 1 1 d .
C2 C 0.1878(3) 0.2163(2) 0.13466(15) 0.0538(8) Uani 1 1 d .
C3 C 0.1442(4) 0.2024(3) 0.18912(18) 0.0686(10) Uani 1 1 d .
H3 H 0.0890 0.2486 0.2027 0.082 Uiso 1 1 calc R
C4 C 0.1824(4) 0.1204(3) 0.22319(18) 0.0817(12) Uani 1 1 d .
H4 H 0.1527 0.1126 0.2597 0.098 Uiso 1 1 calc R
C5 C 0.2638(4) 0.0491(3) 0.20462(19) 0.0754(11) Uani 1 1 d .
C6 C 0.3072(4) -0.0394(3) 0.2431(2) 0.1184(18) Uani 1 1 d .
H6A H 0.3640 -0.0798 0.2233 0.178 Uiso 1 1 calc R
H6B H 0.2272 -0.0751 0.2484 0.178 Uiso 1 1 calc R
H6C H 0.3579 -0.0197 0.2820 0.178 Uiso 1 1 calc R
C7 C 0.3028(3) 0.0629(2) 0.1500(2) 0.0735(11) Uani 1 1 d .
H7 H 0.3565 0.0161 0.1360 0.088 Uiso 1 1 calc R
C8 C 0.2648(3) 0.1443(2) 0.11509(16) 0.0601(9) Uani 1 1 d .
H8 H 0.2915 0.1505 0.0778 0.072 Uiso 1 1 calc R
C9 C 0.2374(3) 0.3736(2) 0.08309(13) 0.0491(8) Uani 1 1 d .
C10 C 0.1872(3) 0.4657(2) 0.04952(17) 0.0677(9) Uani 1 1 d .
H10A H 0.1276 0.5015 0.0712 0.081 Uiso 1 1 calc R
H10B H 0.1368 0.4510 0.0091 0.081 Uiso 1 1 calc R
C11 C 0.3151(3) 0.5240(2) 0.04622(19) 0.0769(11) Uani 1 1 d .
H11A H 0.2994 0.5926 0.0512 0.092 Uiso 1 1 calc R
H11B H 0.3436 0.5139 0.0077 0.092 Uiso 1 1 calc R
C12 C 0.4221(3) 0.4855(2) 0.09831(16) 0.0642(9) Uani 1 1 d .
H12A H 0.4116 0.5149 0.1364 0.077 Uiso 1 1 calc R
H12B H 0.5141 0.4986 0.0916 0.077 Uiso 1 1 calc R
C13 C 0.3951(3) 0.3744(2) 0.09904(13) 0.0453(7) Uani 1 1 d .
C14 C 0.4582(3) 0.3235(2) 0.04952(15) 0.0542(8) Uani 1 1 d .
H14A H 0.4107 0.2628 0.0386 0.065 Uiso 1 1 calc R
H14B H 0.4452 0.3640 0.0136 0.065 Uiso 1 1 calc R
C15 C 0.6111(3) 0.3037(3) 0.07083(16) 0.0675(10) Uani 1 1 d .
H15A H 0.6479 0.2739 0.0382 0.081 Uiso 1 1 calc R
H15B H 0.6593 0.3643 0.0814 0.081 Uiso 1 1 calc R
C16 C 0.6339(3) 0.2373(3) 0.12546(16) 0.0676(10) Uani 1 1 d .
H16A H 0.6036 0.1723 0.1128 0.081 Uiso 1 1 calc R
H16B H 0.7312 0.2344 0.1429 0.081 Uiso 1 1 calc R
C17 C 0.5574(3) 0.2720(2) 0.17209(15) 0.0624(9) Uani 1 1 d .
H17 H 0.5848 0.2500 0.2117 0.075 Uiso 1 1 calc R
C18 C 0.4525(3) 0.3324(2) 0.16014(15) 0.0521(8) Uani 1 1 d .
H18 H 0.4110 0.3504 0.1922 0.063 Uiso 1 1 calc R

loop_
_atom_site_aniso_label
_atom_site_aniso_U_11
_atom_site_aniso_U_22
_atom_site_aniso_U_33
_atom_site_aniso_U_23
_atom_site_aniso_U_13
_atom_site_aniso_U_12
Cl1 0.0397(5) 0.0915(7) 0.1166(10) -0.0116(6) 0.0138(5) 0.0052(4)
C1 0.0386(15) 0.0584(19) 0.061(2) -0.0129(16) 0.0110(15) 0.0015(14)
C2 0.0419(15) 0.0545(19) 0.066(2) -0.0091(17) 0.0126(16) -0.0116(14)
C3 0.069(2) 0.068(2) 0.071(3) -0.016(2) 0.021(2) -0.0180(18)
C4 0.088(3) 0.088(3) 0.071(3) 0.001(2) 0.019(2) -0.036(2)
C5 0.059(2) 0.072(2) 0.090(3) 0.015(2) -0.001(2) -0.0283(19)
C6 0.092(3) 0.108(3) 0.147(5) 0.063(3) 0.004(3) -0.021(3)
C7 0.057(2) 0.057(2) 0.107(3) 0.006(2) 0.018(2) -0.0092(16)
C8 0.0516(18) 0.061(2) 0.070(2) -0.0014(18) 0.0169(17) -0.0060(15)
C9 0.0456(16) 0.0519(17) 0.050(2) -0.0056(15) 0.0091(14) 0.0062(14)
C10 0.0619(19) 0.063(2) 0.078(3) 0.0083(19) 0.0123(18) 0.0151(17)
C11 0.077(2) 0.060(2) 0.096(3) 0.021(2) 0.024(2) 0.0075(19)
C12 0.0583(18) 0.0567(19) 0.078(3) 0.0021(18) 0.0149(18) -0.0070(16)
C13 0.0398(15) 0.0479(16) 0.0481(19) 0.0004(15) 0.0079(14) -0.0008(13)
C14 0.0468(16) 0.065(2) 0.051(2) 0.0002(16) 0.0105(15) 0.0027(14)
C15 0.0508(18) 0.091(2) 0.063(2) 0.002(2) 0.0174(17) 0.0113(17)
C16 0.0540(18) 0.079(2) 0.071(2) 0.010(2) 0.0165(18) 0.0148(17)
C17 0.0560(19) 0.076(2) 0.052(2) 0.0036(18) 0.0024(17) 0.0010(17)
C18 0.0445(16) 0.0619(19) 0.050(2) -0.0047(16) 0.0094(14) -0.0048(15)

loop_
_atom_type_symbol
_atom_type_description
_atom_type_scat_dispersion_real
_atom_type_scat_dispersion_imag
_atom_type_scat_source
C C 0.0033 0.0016 'International Tables Vol C Tables 4.2.6.8 and 6.1.1.4'
H H 0.0000 0.0000 'International Tables Vol C Tables 4.2.6.8 and 6.1.1.4'
Cl Cl 0.1484 0.1585 'International Tables Vol C Tables 4.2.6.8 and 6.1.1.4'

loop_
_geom_angle_atom_site_label_1
_geom_angle_atom_site_label_2
_geom_angle_atom_site_label_3
_geom_angle
C9 C1 C2 130.3(3)
C9 C1 Cl1 117.3(2)
C2 C1 Cl1 112.3(2)
C8 C2 C3 117.9(3)
C8 C2 C1 121.7(3)
C3 C2 C1 120.4(3)
C4 C3 C2 120.3(3)
C4 C3 H3 119.9
C2 C3 H3 119.9
C3 C4 C5 122.0(4)
C3 C4 H4 119.0
C5 C4 H4 119.0
C7 C5 C4 116.8(4)
C7 C5 C6 121.8(4)
C4 C5 C6 121.4(4)
C5 C6 H6A 109.5
C5 C6 H6B 109.5
H6A C6 H6B 109.5
C5 C6 H6C 109.5
H6A C6 H6C 109.5
H6B C6 H6C 109.5
C5 C7 C8 122.0(4)
C5 C7 H7 119.0
C8 C7 H7 119.0
C2 C8 C7 120.9(3)
C2 C8 H8 119.5
C7 C8 H8 119.5
C1 C9 C10 123.8(3)
C1 C9 C13 126.5(3)
C10 C9 C13 109.5(2)
C9 C10 C11 105.7(3)
C9 C10 H10A 110.6
C11 C10 H10A 110.6
C9 C10 H10B 110.6
C11 C10 H10B 110.6
H10A C10 H10B 108.7
C10 C11 C12 104.2(3)
C10 C11 H11A 110.9
C12 C11 H11A 110.9
C10 C11 H11B 110.9
C12 C11 H11B 110.9
H11A C11 H11B 108.9
C11 C12 C13 104.8(3)
C11 C12 H12A 110.8
C13 C12 H12A 110.8
C11 C12 H12B 110.8
C13 C12 H12B 110.8
H12A C12 H12B 108.9
C18 C13 C9 113.7(2)
C18 C13 C14 110.4(2)
C9 C13 C14 111.4(2)
C18 C13 C12 110.8(2)
C9 C13 C12 100.0(2)
C14 C13 C12 110.2(3)
C15 C14 C13 111.8(3)
C15 C14 H14A 109.2
C13 C14 H14A 109.2
C15 C14 H14B 109.2
C13 C14 H14B 109.2
H14A C14 H14B 107.9
C16 C15 C14 110.3(3)
C16 C15 H15A 109.6
C14 C15 H15A 109.6
C16 C15 H15B 109.6
C14 C15 H15B 109.6
H15A C15 H15B 108.1
C17 C16 C15 111.0(3)
C17 C16 H16A 109.4
C15 C16 H16A 109.4
C17 C16 H16B 109.4
C15 C16 H16B 109.4
H16A C16 H16B 108.0
C18 C17 C16 123.4(3)
C18 C17 H17 118.3
C16 C17 H17 118.3
C17 C18 C13 125.2(3)
C17 C18 H18 117.4
C13 C18 H18 117.4

loop_
_geom_bond_atom_site_label_1
_geom_bond_atom_site_label_2
_geom_bond_distance
Cl1 C1 1.773(3)
C1 C9 1.328(4)
C1 C2 1.485(4)
C2 C8 1.376(4)
C2 C3 1.387(5)
C3 C4 1.378(5)
C3 H3 0.9300
C4 C5 1.387(5)
C4 H4 0.9300
C5 C7 1.368(5)
C5 C6 1.510(5)
C6 H6A 0.9600
C6 H6B 0.9600
C6 H6C 0.9600
C7 C8 1.380(4)
C7 H7 0.9300
C8 H8 0.9300
C9 C10 1.512(4)
C9 C13 1.536(4)
C10 C11 1.516(5)
C10 H10A 0.9700
C10 H10B 0.9700
C11 C12 1.516(5)
C11 H11A 0.9700
C11 H11B 0.9700
C12 C13 1.558(4)
C12 H12A 0.9700
C12 H12B 0.9700
C13 C18 1.497(4)
C13 C14 1.546(4)
C14 C15 1.526(4)
C14 H14A 0.9700
C14 H14B 0.9700
C15 C16 1.513(5)
C15 H15A 0.9700
C15 H15B 0.9700
C16 C17 1.486(4)
C16 H16A 0.9700
C16 H16B 0.9700
C17 C18 1.321(4)
C17 H17 0.9300
C18 H18 0.9300
